data_2003531
loop_
_publ_author_name
'Todorov, T.'
'Mac\'icek, J.'

_publ_contact_author
;
     Dr Josef Macicek
     Bulgarian Academy of Sciences
     Institute of Applied Mineralogy
     Rakovski str. 92
     1000 Sofia
     BULGARIA
;
_publ_section_title
;
 Barium Perrhenate Monohydrate
;
_journal_issue 6
_journal_name_full 'Acta Crystallographica Section C'
_journal_page_first 1034
_journal_page_last 1038
_journal_paper_doi 10.1107/S0108270194013909
_journal_volume 51
_journal_year 1995
_chemical_formula_moiety 'Ba 2+, (Re O4 -)2, H2 O'
_chemical_formula_sum 'Ba H2 O9 Re2'
_chemical_formula_weight 655.75
_chemical_name_systematic 'Barium perrhenate hydrate'
_space_group_IT_number 2
_symmetry_cell_setting triclinic
_symmetry_space_group_name_Hall '-P 1'
_symmetry_space_group_name_H-M 'P -1'
_audit_creation_method 'from SDP files using KAPPA (Macicek, 1992. Unpublished)'
_cell_angle_alpha 90.08(1)
_cell_angle_beta 95.90(1)
_cell_angle_gamma 90.45(1)
_cell_formula_units_Z 4
_cell_length_a 7.288(1)
_cell_length_b 7.514(1)
_cell_length_c 15.441(1)
_cell_measurement_radiation 'Mo K\a'
_cell_measurement_reflns_used 21
_cell_measurement_temperature 292
_cell_measurement_theta_max 21.04
_cell_measurement_theta_min 20.27
_cell_volume 841.07(17)
_computing_cell_refinement CAD-4
_computing_data_collection 'CAD-4 (Enraf-Nonius, 1988)'
_computing_data_reduction 'SDP/PDP (Enraf-Nonius, 1985)'
_computing_publication_material 'KAPPA (Mac\'i\<cek, 1992; unpublished)'
_computing_structure_refinement SDP/PDP
_computing_structure_solution 'SHELXS86 (Sheldrick, 1985)'
_diffrn_ambient_temperature 292
_diffrn_measurement_device 'Enraf-Nonius CAD-4 diffractometer'
_diffrn_measurement_method 'continuous scan profiles'
_diffrn_radiation_monochromator 'graphite (perpendicular mode)'
_diffrn_radiation_source '2kW fine focus Philips tube'
_diffrn_radiation_type 'Mo K\a'
_diffrn_radiation_wavelength 0.71073
_diffrn_reflns_av_R_equivalents 0.030
_diffrn_reflns_limit_h_max 9
_diffrn_reflns_limit_h_min -9
_diffrn_reflns_limit_k_max 9
_diffrn_reflns_limit_k_min -9
_diffrn_reflns_limit_l_max 20
_diffrn_reflns_limit_l_min -20
_diffrn_reflns_number 8248
_diffrn_reflns_reduction_process 'F~obs~ = ( I~raw~/LP )~1/2~, where LP = Lorentz-polarization correction'
_diffrn_reflns_theta_max 28.0
_diffrn_reflns_theta_min 0.0
_diffrn_standards_decay_% -3.9
_diffrn_standards_interval_time 120
_diffrn_standards_number 3
_exptl_absorpt_coefficient_mu 33.76
_exptl_absorpt_process_details
;
Empirical and spherical absorption corrections were followed by DIFABS
(Walker & Stuart, 1983).
;
_exptl_crystal_colour colourless
_exptl_crystal_density_diffrn 5.177
_exptl_crystal_description prismatic
_exptl_crystal_F_000 1120
_exptl_crystal_size_max 0.24
_exptl_crystal_size_mid 0.23
_exptl_crystal_size_min 0.21
_refine_diff_density_max 4.588
_refine_diff_density_min -4.257
_refine_ls_extinction_coef 4.938x10-7
_refine_ls_extinction_method 'Stout & Jensen, 1968; formula 17.16'
_refine_ls_goodness_of_fit_all 2.650
_refine_ls_goodness_of_fit_obs 2.678
_refine_ls_hydrogen_treatment refall
_refine_ls_matrix_type full
_refine_ls_number_constraints 16
_refine_ls_number_parameters 218
_refine_ls_number_reflns 3301
_refine_ls_number_restraints 0
_refine_ls_R_factor_all 0.068
_refine_ls_R_factor_obs 0.053
_refine_ls_shift/esd_max 0.025
_refine_ls_structure_factor_coef F
_refine_ls_weighting_details 'w = 1/[\s^2^(F) + (0.001*F)^2^]'
_refine_ls_weighting_scheme calc
_refine_ls_wR_factor_all 0.062
_refine_ls_wR_factor_obs 0.062
_reflns_number_observed 3301
_reflns_number_total 4046
_reflns_observed_criterion 'I > 3.0\s(I)'
_cod_data_source_file br1085.cif
_cod_data_source_block LRSA120
_cod_depositor_comments
;
 Moving the _atom_type_scat_source data item into the _atom_type loop.
 All entries of the loop were assumed to have the same _atom_type_scat_source
 data item value.

 Antanas Vaitkus,
 2017-01-11

 Moving the _atom_type_scat_dispersion_real and
 _atom_type_scat_dispersion_imag data items into the _atom_type
 loop.

 Antanas Vaitkus,
 2017-01-11

  Adding the _atom_site_type_symbol data item to prevent confusion
  between oxygen and not existant 'Ow' type atoms.

  Andrius Merkys
  2013-10-15

The following automatic conversions were performed:

'_refine_ls_weighting_scheme' value '1/[\s^2^(F) + (0.001*F)^2^]' was
changed to 'calc'. New tag '_refine_ls_weighting_details' was
created. The value of the new tag was set to 'w = 1/[\s^2^(F) +
(0.001*F)^2^]'.

Automatic conversion script
Id: cif_fix_values 3143 2015-03-26 13:38:13Z robertas 
;
_cod_original_cell_volume 841.1(3)
_cod_database_code 2003531

loop_
_symmetry_equiv_pos_as_xyz
+x,+y,+z
-x,-y,-z

loop_
_atom_site_aniso_label
_atom_site_aniso_U_11
_atom_site_aniso_U_12
_atom_site_aniso_U_13
_atom_site_aniso_U_22
_atom_site_aniso_U_23
_atom_site_aniso_U_33
Ba 0.0172(5) 0.0008(4) -0.0004(4) 0.0158(5) -0.0011(4) 0.0131(4)
Ba' 0.0189(5) -0.0017(4) 0.0003(4) 0.0144(5) 0.0013(4) 0.0128(4)
Re1 0.0174(3) 0.0039(3) 0.0038(3) 0.0162(3) 0.0015(3) 0.0135(3)
Re1' 0.0194(3) -0.0057(3) 0.0046(3) 0.0199(3) -0.0033(3) 0.0140(3)
Re2 0.0138(3) 0.0009(3) -0.0015(3) 0.0136(3) -0.0016(3) 0.0214(3)
Re2' 0.0133(3) -0.0004(3) 0.0000(3) 0.0146(3) 0.0005(3) 0.0232(4)
O11 0.038(8) 0.016(6) 0.002(7) 0.027(7) 0.015(6) 0.029(8)
O12 0.016(6) 0.011(6) 0.007(6) 0.037(8) 0.008(7) 0.031(8)
O13 0.023(7) 0.021(6) 0.008(6) 0.045(9) -0.010(7) 0.035(8)
O14 0.017(7) 0.004(7) 0.004(6) 0.045(9) -0.008(7) 0.029(8)
O11' 0.017(7) -0.006(6) 0.007(6) 0.049(8) -0.028(6) 0.029(7)
O12' 0.033(8) -0.014(6) -0.014(6) 0.020(7) 0.005(6) 0.026(7)
O13' 0.032(7) -0.003(6) 0.034(7) 0.019(7) -0.007(7) 0.073(7)
O14' 0.027(8) 0.003(7) -0.005(6) 0.044(9) -0.007(7) 0.020(7)
O21 0.030(8) 0.016(7) 0.003(7) 0.047(9) 0.004(7) 0.029(8)
O22 0.012(6) 0.005(6) -0.008(6) 0.027(7) -0.010(6) 0.037(8)
O23 0.051(8) 0.019(7) 0.006(9) 0.028(7) -0.033(7) 0.069(8)
O24 0.012(6) -0.003(6) -0.002(6) 0.036(7) 0.033(6) 0.040(8)
O21' 0.038(8) -0.005(7) 0.021(6) 0.036(8) 0.006(7) 0.032(8)
O22' 0.010(6) 0.004(6) 0.000(7) 0.047(9) 0.027(7) 0.049(9)
O23' 0.018(7) -0.007(6) 0.006(7) 0.030(8) 0.011(7) 0.043(9)
O24' 0.036(9) 0.007(7) 0.002(8) 0.030(8) -0.014(7) 0.049(7)
OW 0.018(6) -0.001(6) 0.010(6) 0.022(7) -0.005(6) 0.028(7)
OW' 0.072(6) 0.007(9) 0.081(8) 0.027(9) 0.009(8) 0.044(7)

loop_
_atom_site_type_symbol
_atom_site_label
_atom_site_fract_x
_atom_site_fract_y
_atom_site_fract_z
_atom_site_U_iso_or_equiv
_atom_site_thermal_displace_type
_atom_site_calc_flag
_atom_site_calc_attached_atom
Ba Ba 0.2796(2) 0.3245(1) 0.13667(7) 0.0155(2) Uani ? ?
Ba Ba' 0.7173(2) 0.3143(1) 0.36359(7) 0.0155(2) Uani ? ?
Re Re1 0.7818(1) 0.6307(1) 0.14660(5) 0.0155(2) Uani ? ?
Re Re1' 0.2002(1) 0.6392(1) 0.35146(5) 0.0176(2) Uani ? ?
Re Re2 0.2612(1) 0.8079(1) 0.01323(5) 0.0165(2) Uani ? ?
Re Re2' 0.7368(1) 0.8029(1) 0.49074(5) 0.0172(2) Uani ? ?
O O11 0.721(2) 0.623(2) 0.039(1) 0.031(4) Uani ? ?
O O12 1.018(2) 0.582(2) 0.159(1) 0.027(4) Uani ? ?
O O13 0.744(2) 0.838(2) 0.179(1) 0.034(4) Uani ? ?
O O14 0.658(2) 0.470(2) 0.198(1) 0.030(4) Uani ? ?
O O11' 0.267(2) 0.643(2) 0.464(1) 0.031(4) Uani ? ?
O O12' -0.024(2) 0.594(2) 0.339(1) 0.027(4) Uani ? ?
O O13' 0.233(2) 0.842(2) 0.304(1) 0.039(4) Uani ? ?
O O14' 0.325(2) 0.470(2) 0.308(1) 0.031(4) Uani ? ?
O O21 0.415(2) 0.830(2) -0.064(1) 0.035(4) Uani ? ?
O O22 0.062(2) 0.713(2) -0.038(1) 0.026(4) Uani ? ?
O O23 0.202(3) 1.000(2) 0.058(1) 0.049(5) Uani ? ?
O O24 0.359(2) 0.671(2) 0.094(1) 0.030(4) Uani ? ?
O O21' 0.580(2) 0.856(2) 0.563(1) 0.034(4) Uani ? ?
O O22' 0.930(2) 0.706(2) 0.548(1) 0.036(4) Uani ? ?
O O23' 0.802(2) 0.987(2) 0.432(1) 0.031(4) Uani ? ?
O O24' 0.638(2) 0.648(2) 0.421(1) 0.039(5) Uani ? ?
O OW 0.497(2) 0.082(2) 0.2456(9) 0.022(3) Uani ? ?
O OW' -0.005(3) 0.150(2) 0.252(1) 0.047(5) Uani ? ?
H H1 0.5732 0.0110 0.2133 0.0506 Uiso calc OW
H H2 0.4218 0.0060 0.2769 0.0506 Uiso calc OW
H H1' 0.0688 0.0758 0.2899 0.0506 Uiso calc OW'
H H2' -0.0831 0.0432 0.2304 0.0506 Uiso calc OW'

loop_
_atom_type_symbol
_atom_type_description
_atom_type_scat_dispersion_real
_atom_type_scat_dispersion_imag
_atom_type_scat_source
Re ? -1.598 7.232 'as coded in SDP/PDP (Enraf-Nonius, 1985)'
Ba ? -0.613 2.282 'as coded in SDP/PDP (Enraf-Nonius, 1985)'
O ? 0.008 0.006 'as coded in SDP/PDP (Enraf-Nonius, 1985)'
H ? 0.000 0.000 'as coded in SDP/PDP (Enraf-Nonius, 1985)'

loop_
_exptl_absorpt_correction_type
_exptl_absorpt_correction_T_min
_exptl_absorpt_correction_T_max
empirical 0.742 0.995
sphere 0.013 0.031
refdelf 0.761 1.143

loop_
_geom_angle_atom_site_label_1
_geom_angle_atom_site_label_2
_geom_angle_atom_site_label_3
_geom_angle_site_symmetry_1
_geom_angle_site_symmetry_3
_geom_angle
_geom_angle_publ_flag
O11 Ba O12 2_665 1_455 95.1(5) no
O11 Ba O14 2_665 1 99.7(5) no
O11 Ba O14' 2_665 1 148.5(5) no
O11 Ba O21 2_665 2_665 65.9(5) no
O11 Ba O22 2_665 2_565 64.1(5) no
O11 Ba O23 2_665 1_545 73.2(5) no
O11 Ba O24 2_665 1 66.9(5) no
O11 Ba OW 2_665 1 128.4(5) no
O11 Ba OW' 2_665 1 133.1(5) no
O12 Ba O14 1_455 1 109.3(4) no
O12 Ba O14' 1_455 1 68.4(5) no
O12 Ba O21 1_455 2_665 156.1(5) no
O12 Ba O22 1_455 2_565 63.0(4) no
O12 Ba O23 1_455 1_545 124.3(5) no
O12 Ba O24 1_455 1 62.0(4) no
O12 Ba OW 1_455 1 136.5(4) no
O12 Ba OW' 1_455 1 73.6(5) no
O14 Ba O14' 1 1 63.8(5) no
O14 Ba O21 1 2_665 62.9(5) no
O14 Ba O22 1 2_565 159.8(4) no
O14 Ba O23 1 1_545 126.2(5) no
O14 Ba O24 1 1 62.1(4) no
O14 Ba OW 1 1 67.1(4) no
O14 Ba OW' 1 1 127.1(5) no
O14' Ba O21 1 2_665 120.2(5) no
O14' Ba O22 1 2_565 123.6(5) no
O14' Ba O23 1 1_545 138.3(5) no
O14' Ba O24 1 1 81.6(5) no
O14' Ba OW 1 1 72.2(4) no
O14' Ba OW' 1 1 69.7(5) no
O21 Ba O22 2_665 2_565 115.8(5) no
O21 Ba O23 2_665 1_545 65.9(5) no
O21 Ba O24 2_665 1 96.0(5) no
O21 Ba OW 2_665 1 63.8(5) no
O21 Ba OW' 2_665 1 129.7(5) no
O22 Ba O23 2_565 1_545 63.0(5) no
O22 Ba O24 2_565 1 99.0(4) no
O22 Ba OW 2_565 1 132.1(4) no
O22 Ba OW' 2_565 1 70.5(5) no
O23 Ba O24 1_545 1 140.1(5) no
O23 Ba OW 1_545 1 76.6(5) no
O23 Ba OW' 1_545 1 76.6(5) no
O24 Ba OW 1 1 128.9(4) no
O24 Ba OW' 1 1 133.6(5) no
OW Ba OW' 1 1 76.1(5) no
O14 Ba' O11' 1 2_666 147.7(5) no
O14 Ba' O12' 1 1_655 67.3(4) no
O14 Ba' O14' 1 1 62.8(4) no
O14 Ba' O21' 1 2_666 119.9(4) no
O14 Ba' O22' 1 2_766 121.2(5) no
O14 Ba' O23' 1 1_545 137.6(5) no
O14 Ba' O24' 1 1 84.0(5) no
O14 Ba' OW 1 1 69.6(4) no
O14 Ba' OW' 1 1_655 72.8(5) no
O11' Ba' O12' 2_666 1_655 94.9(5) no
O11' Ba' O14' 2_666 1 99.8(4) no
O11' Ba' O21' 2_666 2_666 67.1(5) no
O11' Ba' O22' 2_666 2_766 65.0(5) no
O11' Ba' O23' 2_666 1_545 74.7(5) no
O11' Ba' O24' 2_666 1 63.7(5) no
O11' Ba' OW 2_666 1 131.8(4) no
O11' Ba' OW' 2_666 1_655 130.4(5) no
O12' Ba' O14' 1_655 1 106.2(4) no
O12' Ba' O21' 1_655 2_666 156.3(5) no
O12' Ba' O22' 1_655 2_766 61.7(5) no
O12' Ba' O23' 1_655 1_545 125.7(4) no
O12' Ba' O24' 1_655 1 62.6(5) no
O12' Ba' OW 1_655 1 133.2(4) no
O12' Ba' OW' 1_655 1_655 74.8(5) no
O14' Ba' O21' 1 2_666 64.4(4) no
O14' Ba' O22' 1 2_766 157.9(5) no
O14' Ba' O23' 1 1_545 127.9(4) no
O14' Ba' O24' 1 1 61.6(5) no
O14' Ba' OW 1 1 67.9(4) no
O14' Ba' OW' 1 1_655 129.8(5) no
O21' Ba' O22' 2_666 2_766 118.6(5) no
O21' Ba' O23' 2_666 1_545 66.2(5) no
O21' Ba' O24' 2_666 1 94.7(5) no
O21' Ba' OW 2_666 1 65.7(4) no
O21' Ba' OW' 2_666 1_655 128.4(5) no
O22' Ba' O23' 2_766 1_545 65.9(5) no
O22' Ba' O24' 2_766 1 96.5(5) no
O22' Ba' OW 2_766 1 134.2(5) no
O22' Ba' OW' 2_766 1_655 67.6(5) no
O23' Ba' O24' 1_545 1 138.4(5) no
O23' Ba' OW 1_545 1 78.0(4) no
O23' Ba' OW' 1_545 1_655 73.3(5) no
O24' Ba' OW 1 1 129.3(5) no
O24' Ba' OW' 1 1_655 136.8(5) no
OW Ba' OW' 1 1_655 75.9(5) no
O11 Re1 O12 1 1 104.9(8) no
O11 Re1 O13 1 1 106.9(8) no
O11 Re1 O14 1 1 109.5(7) no
O12 Re1 O13 1 1 110.9(7) no
O12 Re1 O14 1 1 110.5(7) no
O13 Re1 O14 1 1 113.7(8) no
O11' Re1' O12' 1 1 106.8(7) no
O11' Re1' O13' 1 1 112.1(8) no
O11' Re1' O14' 1 1 106.5(7) no
O12' Re1' O13' 1 1 107.7(7) no
O12' Re1' O14' 1 1 111.0(7) no
O13' Re1' O14' 1 1 112.6(8) no
O21 Re2 O22 1 1 107.2(8) no
O21 Re2 O23 1 1 114.5(9) no
O21 Re2 O24 1 1 107.9(7) no
O22 Re2 O23 1 1 107.5(8) no
O22 Re2 O24 1 1 110.8(7) no
O23 Re2 O24 1 1 108.9(8) no
O21' Re2' O22' 1 1 108.9(8) no
O21' Re2' O23' 1 1 112.6(8) no
O21' Re2' O24' 1 1 107.8(8) no
O22' Re2' O23' 1 1 110.3(7) no
O22' Re2' O24' 1 1 107.5(8) no
O23' Re2' O24' 1 1 109.5(8) no

loop_
_geom_bond_atom_site_label_1
_geom_bond_atom_site_label_2
_geom_bond_site_symmetry_2
_geom_bond_distance
_geom_bond_publ_flag
Ba O11 2_665 2.74(2) yes
Ba O12 1_455 2.78(2) yes
Ba O14 1 3.020(10) yes
Ba O14' 1 2.85(2) yes
Ba O21 2_665 2.85(2) yes
Ba O22 2_565 2.790(10) yes
Ba O23 1_545 2.75(2) yes
Ba O24 1 2.76(2) yes
Ba OW 1 2.860(10) yes
Ba OW' 1 3.15(2) yes
Ba' O14 1 2.81(2) yes
Ba' O11' 2_666 2.670(10) yes
Ba' O12' 1_655 2.860(10) yes
Ba' O14' 1 3.13(2) yes
Ba' O21' 2_666 2.85(2) yes
Ba' O22' 2_766 2.790(10) yes
Ba' O23' 1_545 2.73(2) yes
Ba' O24' 1 2.74(2) yes
Ba' OW 1 2.880(10) yes
Ba' OW' 1_655 3.06(2) yes
Re1 O11 1 1.68(2) yes
Re1 O12 1 1.750(10) yes
Re1 O13 1 1.67(2) yes
Re1 O14 1 1.74(2) yes
Re1' O11' 1 1.760(10) yes
Re1' O12' 1 1.66(2) yes
Re1' O13' 1 1.72(2) yes
Re1' O14' 1 1.74(2) yes
Re2 O21 1 1.72(2) yes
Re2 O22 1 1.730(10) yes
Re2 O23 1 1.68(2) yes
Re2 O24 1 1.720(10) yes
Re2' O21' 1 1.72(2) yes
Re2' O22' 1 1.75(2) yes
Re2' O23' 1 1.75(2) yes
Re2' O24' 1 1.69(2) yes
OW H1 1 0.95 no
OW H2 1 0.95 no
OW' H1' 1 0.94 no
OW' H2' 1 1.01 no
